data_7130312
loop_
_publ_author_name
'Yang, Yu-Ming'
'Zhang, Cairong'
'Yang, Hanlun'
'Tang, Zhen-Yu'

_publ_section_title
;
 &#x2018;Photo-Catalyzed Acetoxysulfoximination of Styrene with
 Sulfoximidoyl Thianthrenium Salt
;
_journal_name_full 'Chemical Communications'
_journal_paper_doi 10.1039/D2CC02542F
_journal_year 2022
_chemical_absolute_configuration S
_chemical_formula_moiety '2(C19 H16 N O S3), B F4'
_chemical_formula_sum 'C38 H32 B F4 N2 O2 S6'
_chemical_formula_weight 827.82
_space_group_crystal_system monoclinic
_space_group_IT_number 4
_space_group_name_Hall 'P 2yb'
_space_group_name_H-M_alt 'P 1 21 1'
_atom_sites_solution_hydrogens geom
_audit_creation_date 2021-11-14
_audit_creation_method
;
Olex2 1.2
(compiled 2018.05.29 svn.r3508 for OlexSys, GUI svn.r5506)
;
_audit_update_record
;
2022-03-16 deposited with the CCDC.	2022-06-30 downloaded from the CCDC.
;
_cell_angle_alpha 90
_cell_angle_beta 98.272(2)
_cell_angle_gamma 90
_cell_formula_units_Z 2
_cell_length_a 8.3475(4)
_cell_length_b 18.7873(8)
_cell_length_c 13.0343(6)
_cell_measurement_reflns_used 9988
_cell_measurement_temperature 293(2)
_cell_measurement_theta_max 25.648
_cell_measurement_theta_min 2.938
_cell_volume 2022.86(16)
_computing_cell_refinement 'SAINT V8.38A (?, 2016)'
_computing_data_reduction 'SAINT V8.38A (?, 2016)'
_computing_molecular_graphics 'Olex2 (Dolomanov et al., 2009)'
_computing_publication_material 'Olex2 (Dolomanov et al., 2009)'
_computing_structure_refinement 'XL (Sheldrick, 2008)'
_diffrn_ambient_temperature 293(2)
_diffrn_measured_fraction_theta_full 0.998
_diffrn_measured_fraction_theta_max 0.996
_diffrn_measurement_device_type 'CCD area detector'
_diffrn_measurement_method 'phi and omega scans'
_diffrn_radiation_monochromator graphite
_diffrn_radiation_type MoK\a
_diffrn_radiation_wavelength 0.71073
_diffrn_reflns_av_R_equivalents 0.0382
_diffrn_reflns_av_unetI/netI 0.0526
_diffrn_reflns_Laue_measured_fraction_full 0.998
_diffrn_reflns_Laue_measured_fraction_max 0.996
_diffrn_reflns_limit_h_max 10
_diffrn_reflns_limit_h_min -10
_diffrn_reflns_limit_k_max 24
_diffrn_reflns_limit_k_min -23
_diffrn_reflns_limit_l_max 16
_diffrn_reflns_limit_l_min -16
_diffrn_reflns_number 32222
_diffrn_reflns_point_group_measured_fraction_full 0.998
_diffrn_reflns_point_group_measured_fraction_max 0.992
_diffrn_reflns_theta_full 25.242
_diffrn_reflns_theta_max 27.560
_diffrn_reflns_theta_min 2.938
_exptl_absorpt_coefficient_mu 0.392
_exptl_absorpt_correction_T_max 0.7456
_exptl_absorpt_correction_T_min 0.6822
_exptl_absorpt_correction_type multi-scan
_exptl_absorpt_process_details
;
SADABS-2016/2 (Bruker,2016/2) was used for absorption correction.
wR2(int) was 0.0666 before and 0.0549 after correction.
The Ratio of minimum to maximum transmission is 0.9150.
The \l/2 correction factor is Not present.
;
_exptl_crystal_colour colorless
_exptl_crystal_density_diffrn 1.359
_exptl_crystal_description block
_exptl_crystal_F_000 854
_exptl_crystal_size_max 0.26
_exptl_crystal_size_mid 0.21
_exptl_crystal_size_min 0.13
_refine_diff_density_max 0.173
_refine_diff_density_min -0.281
_refine_diff_density_rms 0.045
_refine_ls_abs_structure_details
;
 Flack x determined using 2671 quotients [(I+)-(I-)]/[(I+)+(I-)]
 (Parsons, Flack and Wagner, Acta Cryst. B69 (2013) 249-259).
;
_refine_ls_abs_structure_Flack 0.62(2)
_refine_ls_extinction_method none
_refine_ls_goodness_of_fit_ref 1.022
_refine_ls_hydrogen_treatment constr
_refine_ls_matrix_type full
_refine_ls_number_parameters 480
_refine_ls_number_reflns 9274
_refine_ls_number_restraints 1
_refine_ls_restrained_S_all 1.022
_refine_ls_R_factor_all 0.0710
_refine_ls_R_factor_gt 0.0426
_refine_ls_shift/su_max 0.015
_refine_ls_shift/su_mean 0.001
_refine_ls_structure_factor_coef Fsqd
_refine_ls_weighting_details 'w=1/[\s^2^(Fo^2^)+(0.0483P)^2^+0.0539P] where P=(Fo^2^+2Fc^2^)/3'
_refine_ls_weighting_scheme calc
_refine_ls_wR_factor_gt 0.0849
_refine_ls_wR_factor_ref 0.0930
_reflns_Friedel_coverage 0.933
_reflns_Friedel_fraction_full 0.998
_reflns_Friedel_fraction_max 0.988
_reflns_number_gt 6991
_reflns_number_total 9274
_reflns_threshold_expression 'I > 2\s(I)'
_cod_data_source_file d2cc02542f2.cif
_cod_data_source_block 111_sq
_cod_database_code 7130312
_shelx_shelxl_version_number 2018/3
_shelx_space_group_comment
;
The symmetry employed for this shelxl refinement is uniquely defined
by the following loop, which should always be used as a source of
symmetry information in preference to the above space-group names.
They are only intended as comments.
;
_shelx_estimated_absorpt_t_max 0.951
_shelx_estimated_absorpt_t_min 0.905
_olex2_refinement_description
;
1. Fixed Uiso
 At 1.2 times of:
  All C(H) groups
 At 1.5 times of:
  All C(H,H,H) groups
2.a Aromatic/amide H refined with riding coordinates:
 C31(H31), C30(H30), C20(H20), C33(H33), C28(H28), C37(H37), C34(H34),
 C29(H29), C21(H21), C19(H19), C1(H1), C3(H3), C9(H9), C15(H15), C8(H8),
 C36(H36), C4(H4), C35(H35), C11(H11), C22(H22), C10(H10), C23(H23), C17(H17),
 C16(H16), C2(H2), C18(H18)
2.b Idealised Me refined as rotating group:
 C32(H32A,H32B,H32C), C13(H13A,H13B,H13C)
;
_olex2_submission_special_instructions 'No special instructions were received'

loop_
_space_group_symop_operation_xyz
'x, y, z'
'-x, y+1/2, -z'

loop_
_atom_site_label
_atom_site_type_symbol
_atom_site_fract_x
_atom_site_fract_y
_atom_site_fract_z
_atom_site_U_iso_or_equiv
_atom_site_adp_type
_atom_site_occupancy
_atom_site_site_symmetry_order
_atom_site_calc_flag
_atom_site_refinement_flags_posn
_atom_site_refinement_flags_adp
_atom_site_refinement_flags_occupancy
_atom_site_disorder_assembly
_atom_site_disorder_group
S5 S 0.35492(11) 0.38172(5) 0.92511(7) 0.0380(2) Uani 1 1 d . . . . .
S2 S 0.53776(11) 0.42429(5) 0.53256(7) 0.0396(2) Uani 1 1 d . . . . .
S6 S 0.35016(12) 0.28590(5) 0.76402(7) 0.0435(2) Uani 1 1 d . . . . .
S3 S 0.51096(12) 0.51434(5) 0.69426(7) 0.0424(2) Uani 1 1 d . . . . .
S4 S 0.31527(13) 0.25376(6) 1.09532(8) 0.0510(3) Uani 1 1 d . . . . .
S1 S 0.55487(15) 0.54017(6) 0.34298(9) 0.0601(3) Uani 1 1 d . . . . .
N2 N 0.4379(4) 0.31485(16) 0.8693(2) 0.0416(7) Uani 1 1 d . . . . .
N1 N 0.4506(4) 0.49454(17) 0.5790(2) 0.0415(7) Uani 1 1 d . . . . .
C26 C 0.1655(4) 0.35235(19) 0.9540(3) 0.0385(9) Uani 1 1 d . . . . .
F2 F 0.7601(4) 0.03771(15) 1.0119(2) 0.0868(9) Uani 1 1 d . . . . .
O2 O 0.2686(4) 0.33474(16) 0.6893(2) 0.0638(8) Uani 1 1 d . . . . .
F3 F 0.7288(4) 0.15063(15) 1.0633(2) 0.0846(9) Uani 1 1 d . . . . .
O1 O 0.5488(4) 0.45781(16) 0.7684(2) 0.0658(9) Uani 1 1 d . . . . .
F1 F 0.6382(3) 0.1179(2) 0.89892(19) 0.0874(10) Uani 1 1 d . . . . .
F4 F 0.5142(3) 0.08048(15) 1.0313(2) 0.0731(8) Uani 1 1 d . . . . .
C38 C 0.2127(5) 0.21826(19) 0.7887(3) 0.0407(9) Uani 1 1 d . . . . .
C6 C 0.4095(4) 0.4194(2) 0.4135(3) 0.0424(9) Uani 1 1 d . . . . .
C12 C 0.7263(5) 0.5068(2) 0.4218(3) 0.0466(10) Uani 1 1 d . . . . .
C24 C 0.4635(5) 0.3199(2) 1.1137(3) 0.0421(9) Uani 1 1 d . . . . .
C14 C 0.6818(4) 0.5699(2) 0.7021(3) 0.0422(9) Uani 1 1 d . . . . .
C27 C 0.1514(4) 0.2961(2) 1.0204(3) 0.0404(9) Uani 1 1 d . . . . .
C31 C 0.0308(5) 0.3837(2) 0.8977(3) 0.0493(10) Uani 1 1 d . . . . .
H31 H 0.042996 0.421774 0.853891 0.059 Uiso 1 1 calc R . . . .
C25 C 0.4770(4) 0.3766(2) 1.0460(3) 0.0403(9) Uani 1 1 d . . . . .
C30 C -0.1209(5) 0.3584(3) 0.9065(4) 0.0588(12) Uani 1 1 d . . . . .
H30 H -0.212552 0.379818 0.870428 0.071 Uiso 1 1 calc R . . . .
C5 C 0.4152(5) 0.4703(2) 0.3374(3) 0.0471(10) Uani 1 1 d . . . . .
C7 C 0.7217(5) 0.4554(2) 0.4965(3) 0.0412(9) Uani 1 1 d . . . . .
C20 C 0.5949(5) 0.4287(2) 1.0680(3) 0.0494(10) Uani 1 1 d . . . . .
H20 H 0.598967 0.467118 1.023382 0.059 Uiso 1 1 calc R . . . .
C33 C 0.2660(5) 0.1682(2) 0.8642(3) 0.0468(9) Uani 1 1 d . . . . .
H33 H 0.372090 0.168771 0.897858 0.056 Uiso 1 1 calc R . . . .
C28 C -0.0036(5) 0.2700(2) 1.0268(3) 0.0510(11) Uani 1 1 d . . . . .
H28 H -0.016429 0.231724 1.070077 0.061 Uiso 1 1 calc R . . . .
C37 C 0.0586(5) 0.2178(2) 0.7365(4) 0.0531(11) Uani 1 1 d . . . . .
H37 H 0.025792 0.251034 0.684842 0.064 Uiso 1 1 calc R . . . .
B1 B 0.6615(6) 0.0965(3) 1.0012(4) 0.0531(12) Uani 1 1 d . . . . .
C34 C 0.1577(5) 0.1177(2) 0.8879(3) 0.0532(10) Uani 1 1 d . . . . .
H34 H 0.190220 0.083689 0.938496 0.064 Uiso 1 1 calc R . . . .
C29 C -0.1352(5) 0.3000(3) 0.9705(4) 0.0578(12) Uani 1 1 d . . . . .
H29 H -0.237219 0.281208 0.974588 0.069 Uiso 1 1 calc R . . . .
C21 C 0.7056(6) 0.4228(3) 1.1566(4) 0.0615(12) Uani 1 1 d . . . . .
H21 H 0.786468 0.456801 1.171955 0.074 Uiso 1 1 calc R . . . .
C32 C 0.5091(5) 0.2412(3) 0.7171(4) 0.0627(12) Uani 1 1 d . . . . .
H32A H 0.588044 0.275155 0.701412 0.094 Uiso 1 1 calc GR . . . .
H32B H 0.467456 0.215468 0.655321 0.094 Uiso 1 1 calc GR . . . .
H32C H 0.558712 0.208537 0.768710 0.094 Uiso 1 1 calc GR . . . .
C19 C 0.6931(6) 0.6191(2) 0.6255(4) 0.0585(11) Uani 1 1 d . . . . .
H19 H 0.608954 0.625219 0.571134 0.070 Uiso 1 1 calc R . . . .
C1 C 0.2956(5) 0.3657(2) 0.4026(4) 0.0574(11) Uani 1 1 d . . . . .
H1 H 0.296156 0.331407 0.454101 0.069 Uiso 1 1 calc R . . . .
C3 C 0.1827(6) 0.4142(3) 0.2400(4) 0.0697(14) Uani 1 1 d . . . . .
H3 H 0.104081 0.412852 0.181735 0.084 Uiso 1 1 calc R . . . .
C13 C 0.3521(5) 0.5677(3) 0.7223(4) 0.0700(14) Uani 1 1 d . . . . .
H13A H 0.333959 0.605459 0.672306 0.105 Uiso 1 1 calc GR . . . .
H13B H 0.379100 0.587603 0.790416 0.105 Uiso 1 1 calc GR . . . .
H13C H 0.255707 0.539489 0.719543 0.105 Uiso 1 1 calc GR . . . .
C9 C 1.0087(6) 0.4593(3) 0.5406(4) 0.0696(14) Uani 1 1 d . . . . .
H9 H 1.103861 0.442991 0.579424 0.083 Uiso 1 1 calc R . . . .
C15 C 0.8006(5) 0.5620(3) 0.7863(4) 0.0598(12) Uani 1 1 d . . . . .
H15 H 0.788693 0.529675 0.838690 0.072 Uiso 1 1 calc R . . . .
C8 C 0.8619(5) 0.4301(2) 0.5554(3) 0.0519(10) Uani 1 1 d . . . . .
H8 H 0.857160 0.394116 0.603915 0.062 Uiso 1 1 calc R . . . .
C36 C -0.0477(5) 0.1664(3) 0.7627(4) 0.0718(14) Uani 1 1 d . . . . .
H36 H -0.153848 0.165260 0.729104 0.086 Uiso 1 1 calc R . . . .
C4 C 0.2976(6) 0.4672(3) 0.2490(3) 0.0647(14) Uani 1 1 d . . . . .
H4 H 0.297180 0.500922 0.196722 0.078 Uiso 1 1 calc R . . . .
C35 C 0.0031(6) 0.1174(3) 0.8376(4) 0.0673(13) Uani 1 1 d . . . . .
H35 H -0.069172 0.083193 0.854559 0.081 Uiso 1 1 calc R . . . .
C11 C 0.8751(6) 0.5355(3) 0.4087(4) 0.0623(12) Uani 1 1 d . . . . .
H11 H 0.881507 0.570711 0.359255 0.075 Uiso 1 1 calc R . . . .
C22 C 0.6957(6) 0.3661(3) 1.2223(4) 0.0641(13) Uani 1 1 d . . . . .
H22 H 0.771122 0.362195 1.281925 0.077 Uiso 1 1 calc R . . . .
C10 C 1.0147(6) 0.5114(3) 0.4700(5) 0.0753(16) Uani 1 1 d . . . . .
H10 H 1.114002 0.531503 0.462144 0.090 Uiso 1 1 calc R . . . .
C23 C 0.5778(5) 0.3154(3) 1.2021(3) 0.0562(11) Uani 1 1 d . . . . .
H23 H 0.574072 0.277646 1.247899 0.067 Uiso 1 1 calc R . . . .
C17 C 0.9540(6) 0.6495(3) 0.7155(5) 0.0818(18) Uani 1 1 d . . . . .
H17 H 1.049078 0.675803 0.719341 0.098 Uiso 1 1 calc R . . . .
C16 C 0.9382(6) 0.6036(3) 0.7908(5) 0.0810(16) Uani 1 1 d . . . . .
H16 H 1.020158 0.599381 0.846954 0.097 Uiso 1 1 calc R . . . .
C2 C 0.1817(6) 0.3627(3) 0.3158(4) 0.0707(14) Uani 1 1 d . . . . .
H2 H 0.104658 0.326651 0.308025 0.085 Uiso 1 1 calc R . . . .
C18 C 0.8345(7) 0.6600(3) 0.6315(5) 0.0805(16) Uani 1 1 d . . . . .
H18 H 0.847833 0.693141 0.580418 0.097 Uiso 1 1 calc R . . . .

loop_
_atom_site_aniso_label
_atom_site_aniso_U_11
_atom_site_aniso_U_22
_atom_site_aniso_U_33
_atom_site_aniso_U_23
_atom_site_aniso_U_13
_atom_site_aniso_U_12
S5 0.0353(5) 0.0341(5) 0.0460(5) 0.0065(4) 0.0103(4) 0.0014(4)
S2 0.0372(5) 0.0374(5) 0.0441(5) 0.0035(4) 0.0053(4) -0.0010(4)
S6 0.0456(6) 0.0454(5) 0.0399(5) 0.0063(4) 0.0082(4) 0.0023(5)
S3 0.0390(5) 0.0538(6) 0.0351(5) 0.0026(4) 0.0076(4) -0.0030(5)
S4 0.0535(6) 0.0420(6) 0.0560(7) 0.0138(5) 0.0027(5) -0.0010(5)
S1 0.0670(7) 0.0516(7) 0.0626(7) 0.0165(6) 0.0122(6) 0.0051(6)
N2 0.0350(17) 0.0444(18) 0.0468(18) 0.0000(15) 0.0107(14) 0.0017(14)
N1 0.0345(16) 0.0513(19) 0.0388(16) -0.0026(15) 0.0052(14) 0.0035(15)
C26 0.038(2) 0.0333(19) 0.046(2) 0.0043(17) 0.0148(17) 0.0044(17)
F2 0.088(2) 0.0681(19) 0.103(2) 0.0168(17) 0.0080(17) 0.0252(17)
O2 0.075(2) 0.0603(19) 0.0513(17) 0.0206(15) -0.0065(15) 0.0033(16)
F3 0.087(2) 0.0699(18) 0.091(2) 0.0045(16) -0.0045(16) -0.0246(17)
O1 0.076(2) 0.071(2) 0.0501(17) 0.0207(16) 0.0066(15) -0.0101(18)
F1 0.0702(17) 0.137(3) 0.0558(16) 0.0327(18) 0.0111(13) 0.0210(19)
F4 0.0583(16) 0.092(2) 0.0695(18) 0.0076(14) 0.0088(13) -0.0205(15)
C38 0.041(2) 0.040(2) 0.041(2) -0.0026(17) 0.0057(18) 0.0023(17)
C6 0.039(2) 0.045(2) 0.042(2) -0.0073(19) 0.0027(17) 0.0038(19)
C12 0.047(2) 0.043(2) 0.053(2) -0.006(2) 0.0167(19) -0.0026(19)
C24 0.040(2) 0.044(2) 0.043(2) -0.0007(18) 0.0057(17) 0.0070(18)
C14 0.035(2) 0.043(2) 0.049(2) -0.0045(19) 0.0089(17) 0.0003(17)
C27 0.041(2) 0.039(2) 0.043(2) -0.0020(18) 0.0123(17) 0.0004(18)
C31 0.043(2) 0.046(2) 0.059(2) 0.008(2) 0.0091(19) 0.007(2)
C25 0.0338(19) 0.042(2) 0.046(2) -0.0013(18) 0.0077(16) 0.0057(18)
C30 0.035(2) 0.064(3) 0.076(3) 0.003(2) 0.004(2) 0.015(2)
C5 0.046(2) 0.049(2) 0.047(2) -0.005(2) 0.0104(19) 0.0129(19)
C7 0.037(2) 0.039(2) 0.050(2) -0.0071(18) 0.0141(18) 0.0000(17)
C20 0.044(2) 0.044(2) 0.061(3) -0.008(2) 0.010(2) -0.0013(19)
C33 0.042(2) 0.046(2) 0.051(2) 0.0019(19) 0.0046(19) 0.0000(19)
C28 0.051(3) 0.045(2) 0.060(3) 0.002(2) 0.020(2) -0.0047(19)
C37 0.045(2) 0.055(3) 0.056(3) -0.009(2) -0.002(2) 0.005(2)
B1 0.050(3) 0.058(3) 0.048(3) 0.012(2) -0.001(2) -0.005(3)
C34 0.057(3) 0.044(2) 0.061(3) 0.000(2) 0.017(2) -0.005(2)
C29 0.035(2) 0.060(3) 0.081(3) -0.004(2) 0.017(2) -0.002(2)
C21 0.052(3) 0.062(3) 0.068(3) -0.013(3) 0.002(2) -0.008(2)
C32 0.066(3) 0.069(3) 0.059(3) -0.006(2) 0.029(2) -0.001(3)
C19 0.064(3) 0.050(2) 0.061(3) -0.003(2) 0.010(2) -0.008(2)
C1 0.050(3) 0.055(3) 0.065(3) -0.006(2) 0.001(2) -0.004(2)
C3 0.051(3) 0.092(4) 0.060(3) -0.027(3) -0.014(2) 0.011(3)
C13 0.050(3) 0.102(4) 0.063(3) -0.023(3) 0.021(2) 0.007(3)
C9 0.044(3) 0.076(3) 0.089(4) -0.014(3) 0.009(3) 0.003(2)
C15 0.050(3) 0.060(3) 0.064(3) -0.009(2) -0.010(2) 0.002(2)
C8 0.041(2) 0.052(2) 0.063(3) -0.006(2) 0.006(2) 0.004(2)
C36 0.035(2) 0.084(4) 0.094(4) -0.023(3) -0.001(2) 0.000(3)
C4 0.063(3) 0.084(4) 0.047(3) -0.007(2) 0.005(2) 0.032(3)
C35 0.061(3) 0.057(3) 0.091(4) -0.026(3) 0.030(3) -0.014(3)
C11 0.065(3) 0.060(3) 0.068(3) 0.000(2) 0.028(3) -0.004(2)
C22 0.049(3) 0.079(4) 0.060(3) -0.018(3) -0.007(2) 0.007(3)
C10 0.044(3) 0.087(4) 0.102(4) -0.024(3) 0.034(3) -0.017(3)
C23 0.056(3) 0.060(3) 0.051(3) 0.000(2) 0.006(2) 0.006(2)
C17 0.055(3) 0.076(4) 0.120(5) -0.045(4) 0.032(3) -0.022(3)
C16 0.050(3) 0.082(4) 0.106(4) -0.032(4) -0.004(3) -0.002(3)
C2 0.053(3) 0.074(3) 0.081(4) -0.023(3) -0.006(3) -0.002(3)
C18 0.096(4) 0.060(3) 0.094(4) -0.020(3) 0.043(3) -0.028(3)

loop_
_atom_type_symbol
_atom_type_description
_atom_type_scat_dispersion_real
_atom_type_scat_dispersion_imag
_atom_type_scat_source
C C 0.0033 0.0016 'International Tables Vol C Tables 4.2.6.8 and 6.1.1.4'
H H 0.0000 0.0000 'International Tables Vol C Tables 4.2.6.8 and 6.1.1.4'
B B 0.0013 0.0007 'International Tables Vol C Tables 4.2.6.8 and 6.1.1.4'
F F 0.0171 0.0103 'International Tables Vol C Tables 4.2.6.8 and 6.1.1.4'
N N 0.0061 0.0033 'International Tables Vol C Tables 4.2.6.8 and 6.1.1.4'
O O 0.0106 0.0060 'International Tables Vol C Tables 4.2.6.8 and 6.1.1.4'
S S 0.1246 0.1234 'International Tables Vol C Tables 4.2.6.8 and 6.1.1.4'

loop_
_geom_angle_atom_site_label_1
_geom_angle_atom_site_label_2
_geom_angle_atom_site_label_3
_geom_angle
_geom_angle_site_symmetry_1
_geom_angle_site_symmetry_3
_geom_angle_publ_flag
N2 S5 C26 107.52(16) . . ?
N2 S5 C25 97.32(17) . . ?
C25 S5 C26 102.34(18) . . ?
N1 S2 C6 96.91(16) . . ?
N1 S2 C7 106.03(17) . . ?
C6 S2 C7 103.01(19) . . ?
N2 S6 C38 108.98(17) . . ?
N2 S6 C32 101.0(2) . . ?
O2 S6 N2 119.42(18) . . ?
O2 S6 C38 108.96(19) . . ?
O2 S6 C32 112.2(2) . . ?
C32 S6 C38 105.2(2) . . ?
N1 S3 C14 110.15(17) . . ?
N1 S3 C13 100.9(2) . . ?
O1 S3 N1 118.66(18) . . ?
O1 S3 C14 107.50(19) . . ?
O1 S3 C13 112.6(2) . . ?
C13 S3 C14 106.4(2) . . ?
C24 S4 C27 103.55(18) . . ?
C5 S1 C12 103.8(2) . . ?
S6 N2 S5 118.64(19) . . ?
S3 N1 S2 116.27(19) . . ?
C27 C26 S5 122.2(3) . . ?
C27 C26 C31 121.5(3) . . ?
C31 C26 S5 116.0(3) . . ?
C33 C38 S6 117.7(3) . . ?
C37 C38 S6 120.1(3) . . ?
C37 C38 C33 122.1(4) . . ?
C5 C6 S2 121.2(3) . . ?
C1 C6 S2 117.0(3) . . ?
C1 C6 C5 121.7(4) . . ?
C7 C12 S1 124.2(3) . . ?
C7 C12 C11 118.5(4) . . ?
C11 C12 S1 117.3(3) . . ?
C25 C24 S4 125.1(3) . . ?
C23 C24 S4 117.4(3) . . ?
C23 C24 C25 117.5(4) . . ?
C19 C14 S3 119.8(3) . . ?
C19 C14 C15 122.3(4) . . ?
C15 C14 S3 117.9(3) . . ?
C26 C27 S4 124.5(3) . . ?
C26 C27 C28 118.0(4) . . ?
C28 C27 S4 117.5(3) . . ?
C26 C31 H31 120.1 . . ?
C30 C31 C26 119.8(4) . . ?
C30 C31 H31 120.1 . . ?
C24 C25 S5 121.4(3) . . ?
C20 C25 S5 116.7(3) . . ?
C20 C25 C24 121.8(4) . . ?
C31 C30 H30 120.6 . . ?
C31 C30 C29 118.8(4) . . ?
C29 C30 H30 120.6 . . ?
C6 C5 S1 125.5(3) . . ?
C6 C5 C4 117.9(4) . . ?
C4 C5 S1 116.6(4) . . ?
C12 C7 S2 122.3(3) . . ?
C12 C7 C8 121.7(4) . . ?
C8 C7 S2 115.8(3) . . ?
C25 C20 H20 120.5 . . ?
C21 C20 C25 119.1(4) . . ?
C21 C20 H20 120.5 . . ?
C38 C33 H33 120.9 . . ?
C34 C33 C38 118.2(4) . . ?
C34 C33 H33 120.9 . . ?
C27 C28 H28 119.7 . . ?
C29 C28 C27 120.6(4) . . ?
C29 C28 H28 119.7 . . ?
C38 C37 H37 120.9 . . ?
C38 C37 C36 118.1(4) . . ?
C36 C37 H37 120.9 . . ?
F2 B1 F1 109.4(4) . . ?
F2 B1 F4 110.0(4) . . ?
F3 B1 F2 110.4(4) . . ?
F3 B1 F1 110.1(4) . . ?
F3 B1 F4 107.5(4) . . ?
F4 B1 F1 109.4(4) . . ?
C33 C34 H34 119.9 . . ?
C35 C34 C33 120.2(4) . . ?
C35 C34 H34 119.9 . . ?
C30 C29 H29 119.4 . . ?
C28 C29 C30 121.3(4) . . ?
C28 C29 H29 119.4 . . ?
C20 C21 H21 120.3 . . ?
C20 C21 C22 119.5(4) . . ?
C22 C21 H21 120.3 . . ?
S6 C32 H32A 109.5 . . ?
S6 C32 H32B 109.5 . . ?
S6 C32 H32C 109.5 . . ?
H32A C32 H32B 109.5 . . ?
H32A C32 H32C 109.5 . . ?
H32B C32 H32C 109.5 . . ?
C14 C19 H19 120.9 . . ?
C14 C19 C18 118.3(5) . . ?
C18 C19 H19 120.9 . . ?
C6 C1 H1 120.0 . . ?
C2 C1 C6 120.1(5) . . ?
C2 C1 H1 120.0 . . ?
C4 C3 H3 119.3 . . ?
C4 C3 C2 121.4(4) . . ?
C2 C3 H3 119.3 . . ?
S3 C13 H13A 109.5 . . ?
S3 C13 H13B 109.5 . . ?
S3 C13 H13C 109.5 . . ?
H13A C13 H13B 109.5 . . ?
H13A C13 H13C 109.5 . . ?
H13B C13 H13C 109.5 . . ?
C8 C9 H9 119.9 . . ?
C10 C9 H9 119.9 . . ?
C10 C9 C8 120.3(5) . . ?
C14 C15 H15 120.9 . . ?
C14 C15 C16 118.2(5) . . ?
C16 C15 H15 120.9 . . ?
C7 C8 H8 120.6 . . ?
C9 C8 C7 118.7(4) . . ?
C9 C8 H8 120.6 . . ?
C37 C36 H36 119.9 . . ?
C35 C36 C37 120.1(4) . . ?
C35 C36 H36 119.9 . . ?
C5 C4 H4 120.1 . . ?
C3 C4 C5 119.8(5) . . ?
C3 C4 H4 120.1 . . ?
C34 C35 C36 121.2(5) . . ?
C34 C35 H35 119.4 . . ?
C36 C35 H35 119.4 . . ?
C12 C11 H11 120.2 . . ?
C12 C11 C10 119.6(5) . . ?
C10 C11 H11 120.2 . . ?
C21 C22 H22 119.2 . . ?
C23 C22 C21 121.7(4) . . ?
C23 C22 H22 119.2 . . ?
C9 C10 C11 121.2(4) . . ?
C9 C10 H10 119.4 . . ?
C11 C10 H10 119.4 . . ?
C24 C23 H23 119.8 . . ?
C22 C23 C24 120.4(4) . . ?
C22 C23 H23 119.8 . . ?
C16 C17 H17 118.7 . . ?
C16 C17 C18 122.7(5) . . ?
C18 C17 H17 118.7 . . ?
C15 C16 H16 119.8 . . ?
C17 C16 C15 120.4(5) . . ?
C17 C16 H16 119.8 . . ?
C1 C2 C3 119.1(5) . . ?
C1 C2 H2 120.4 . . ?
C3 C2 H2 120.4 . . ?
C19 C18 H18 120.9 . . ?
C17 C18 C19 118.2(5) . . ?
C17 C18 H18 120.9 . . ?

loop_
_geom_bond_atom_site_label_1
_geom_bond_atom_site_label_2
_geom_bond_distance
_geom_bond_site_symmetry_2
_geom_bond_publ_flag
S5 N2 1.653(3) . ?
S5 C26 1.765(4) . ?
S5 C25 1.752(4) . ?
S2 N1 1.662(3) . ?
S2 C6 1.756(4) . ?
S2 C7 1.768(4) . ?
S6 N2 1.558(3) . ?
S6 O2 1.436(3) . ?
S6 C38 1.772(4) . ?
S6 C32 1.753(4) . ?
S3 N1 1.559(3) . ?
S3 O1 1.440(3) . ?
S3 C14 1.758(4) . ?
S3 C13 1.743(4) . ?
S4 C24 1.745(4) . ?
S4 C27 1.753(4) . ?
S1 C12 1.753(5) . ?
S1 C5 1.750(4) . ?
C26 C27 1.381(5) . ?
C26 C31 1.383(5) . ?
F2 B1 1.373(6) . ?
F3 B1 1.369(6) . ?
F1 B1 1.379(5) . ?
F4 B1 1.377(5) . ?
C38 C33 1.387(5) . ?
C38 C37 1.366(6) . ?
C6 C5 1.384(6) . ?
C6 C1 1.380(6) . ?
C12 C7 1.376(6) . ?
C12 C11 1.388(6) . ?
C24 C25 1.398(5) . ?
C24 C23 1.388(6) . ?
C14 C19 1.375(6) . ?
C14 C15 1.377(5) . ?
C27 C28 1.398(5) . ?
C31 H31 0.9300 . ?
C31 C30 1.374(6) . ?
C25 C20 1.389(5) . ?
C30 H30 0.9300 . ?
C30 C29 1.394(6) . ?
C5 C4 1.404(6) . ?
C7 C8 1.389(6) . ?
C20 H20 0.9300 . ?
C20 C21 1.376(6) . ?
C33 H33 0.9300 . ?
C33 C34 1.376(5) . ?
C28 H28 0.9300 . ?
C28 C29 1.352(6) . ?
C37 H37 0.9300 . ?
C37 C36 1.387(7) . ?
C34 H34 0.9300 . ?
C34 C35 1.361(6) . ?
C29 H29 0.9300 . ?
C21 H21 0.9300 . ?
C21 C22 1.376(7) . ?
C32 H32A 0.9600 . ?
C32 H32B 0.9600 . ?
C32 H32C 0.9600 . ?
C19 H19 0.9300 . ?
C19 C18 1.401(7) . ?
C1 H1 0.9300 . ?
C1 C2 1.370(6) . ?
C3 H3 0.9300 . ?
C3 C4 1.377(7) . ?
C3 C2 1.382(7) . ?
C13 H13A 0.9600 . ?
C13 H13B 0.9600 . ?
C13 H13C 0.9600 . ?
C9 H9 0.9300 . ?
C9 C8 1.381(6) . ?
C9 C10 1.349(8) . ?
C15 H15 0.9300 . ?
C15 C16 1.383(7) . ?
C8 H8 0.9300 . ?
C36 H36 0.9300 . ?
C36 C35 1.364(7) . ?
C4 H4 0.9300 . ?
C35 H35 0.9300 . ?
C11 H11 0.9300 . ?
C11 C10 1.390(7) . ?
C22 H22 0.9300 . ?
C22 C23 1.369(6) . ?
C10 H10 0.9300 . ?
C23 H23 0.9300 . ?
C17 H17 0.9300 . ?
C17 C16 1.328(8) . ?
C17 C18 1.385(8) . ?
C16 H16 0.9300 . ?
C2 H2 0.9300 . ?
C18 H18 0.9300 . ?

loop_
_geom_torsion_atom_site_label_1
_geom_torsion_atom_site_label_2
_geom_torsion_atom_site_label_3
_geom_torsion_atom_site_label_4
_geom_torsion
_geom_torsion_site_symmetry_1
_geom_torsion_site_symmetry_2
_geom_torsion_site_symmetry_3
_geom_torsion_site_symmetry_4
_geom_torsion_publ_flag
S5 C26 C27 S4 7.7(5) . . . . ?
S5 C26 C27 C28 -170.8(3) . . . . ?
S5 C26 C31 C30 172.6(3) . . . . ?
S5 C25 C20 C21 -172.8(3) . . . . ?
S2 C6 C5 S1 5.1(5) . . . . ?
S2 C6 C5 C4 -173.2(3) . . . . ?
S2 C6 C1 C2 173.8(3) . . . . ?
S2 C7 C8 C9 -171.5(3) . . . . ?
S6 C38 C33 C34 176.6(3) . . . . ?
S6 C38 C37 C36 -176.2(3) . . . . ?
S3 C14 C19 C18 -176.8(3) . . . . ?
S3 C14 C15 C16 177.5(3) . . . . ?
S4 C24 C25 S5 -7.1(5) . . . . ?
S4 C24 C25 C20 177.5(3) . . . . ?
S4 C24 C23 C22 -178.8(3) . . . . ?
S4 C27 C28 C29 -179.6(3) . . . . ?
S1 C12 C7 S2 -7.8(5) . . . . ?
S1 C12 C7 C8 178.8(3) . . . . ?
S1 C12 C11 C10 179.4(4) . . . . ?
S1 C5 C4 C3 -179.2(3) . . . . ?
N2 S5 C26 C27 61.3(4) . . . . ?
N2 S5 C26 C31 -111.8(3) . . . . ?
N2 S5 C25 C24 -69.9(3) . . . . ?
N2 S5 C25 C20 105.7(3) . . . . ?
N2 S6 C38 C33 -44.1(3) . . . . ?
N2 S6 C38 C37 133.9(3) . . . . ?
N1 S2 C6 C5 70.2(3) . . . . ?
N1 S2 C6 C1 -105.2(3) . . . . ?
N1 S2 C7 C12 -61.4(4) . . . . ?
N1 S2 C7 C8 112.4(3) . . . . ?
N1 S3 C14 C19 35.4(4) . . . . ?
N1 S3 C14 C15 -144.7(3) . . . . ?
C26 S5 N2 S6 62.4(2) . . . . ?
C26 S5 C25 C24 39.9(3) . . . . ?
C26 S5 C25 C20 -144.5(3) . . . . ?
C26 C27 C28 C29 -1.0(6) . . . . ?
C26 C31 C30 C29 -1.7(7) . . . . ?
O2 S6 N2 S5 37.0(3) . . . . ?
O2 S6 C38 C33 -175.9(3) . . . . ?
O2 S6 C38 C37 2.1(4) . . . . ?
O1 S3 N1 S2 -38.1(3) . . . . ?
O1 S3 C14 C19 166.1(3) . . . . ?
O1 S3 C14 C15 -14.0(4) . . . . ?
C38 S6 N2 S5 -89.0(2) . . . . ?
C38 C33 C34 C35 0.3(6) . . . . ?
C38 C37 C36 C35 -1.0(7) . . . . ?
C6 S2 N1 S3 172.1(2) . . . . ?
C6 S2 C7 C12 39.8(4) . . . . ?
C6 S2 C7 C8 -146.4(3) . . . . ?
C6 C5 C4 C3 -0.7(6) . . . . ?
C6 C1 C2 C3 0.0(7) . . . . ?
C12 S1 C5 C6 28.3(4) . . . . ?
C12 S1 C5 C4 -153.3(3) . . . . ?
C12 C7 C8 C9 2.3(6) . . . . ?
C12 C11 C10 C9 1.5(7) . . . . ?
C24 S4 C27 C26 27.0(4) . . . . ?
C24 S4 C27 C28 -154.4(3) . . . . ?
C24 C25 C20 C21 2.8(6) . . . . ?
C14 S3 N1 S2 86.3(2) . . . . ?
C14 C19 C18 C17 -1.4(7) . . . . ?
C14 C15 C16 C17 -0.1(7) . . . . ?
C27 S4 C24 C25 -27.5(4) . . . . ?
C27 S4 C24 C23 153.1(3) . . . . ?
C27 C26 C31 C30 -0.6(6) . . . . ?
C27 C28 C29 C30 -1.4(7) . . . . ?
C31 C26 C27 S4 -179.5(3) . . . . ?
C31 C26 C27 C28 2.0(6) . . . . ?
C31 C30 C29 C28 2.8(7) . . . . ?
C25 S5 N2 S6 167.9(2) . . . . ?
C25 S5 C26 C27 -40.5(4) . . . . ?
C25 S5 C26 C31 146.3(3) . . . . ?
C25 C24 C23 C22 1.7(6) . . . . ?
C25 C20 C21 C22 -1.0(6) . . . . ?
C5 S1 C12 C7 -26.7(4) . . . . ?
C5 S1 C12 C11 154.7(3) . . . . ?
C5 C6 C1 C2 -1.7(6) . . . . ?
C7 S2 N1 S3 -82.1(2) . . . . ?
C7 S2 C6 C5 -38.1(4) . . . . ?
C7 S2 C6 C1 146.5(3) . . . . ?
C7 C12 C11 C10 0.7(6) . . . . ?
C20 C21 C22 C23 -0.3(7) . . . . ?
C33 C38 C37 C36 1.7(6) . . . . ?
C33 C34 C35 C36 0.4(7) . . . . ?
C37 C38 C33 C34 -1.4(6) . . . . ?
C37 C36 C35 C34 -0.1(7) . . . . ?
C21 C22 C23 C24 0.0(7) . . . . ?
C32 S6 N2 S5 160.5(2) . . . . ?
C32 S6 C38 C33 63.6(3) . . . . ?
C32 S6 C38 C37 -118.4(4) . . . . ?
C19 C14 C15 C16 -2.6(6) . . . . ?
C1 C6 C5 S1 -179.6(3) . . . . ?
C1 C6 C5 C4 2.0(6) . . . . ?
C13 S3 N1 S2 -161.6(2) . . . . ?
C13 S3 C14 C19 -73.1(4) . . . . ?
C13 S3 C14 C15 106.8(4) . . . . ?
C15 C14 C19 C18 3.3(6) . . . . ?
C8 C9 C10 C11 -1.8(8) . . . . ?
C4 C3 C2 C1 1.3(7) . . . . ?
C11 C12 C7 S2 170.9(3) . . . . ?
C11 C12 C7 C8 -2.6(6) . . . . ?
C10 C9 C8 C7 -0.1(7) . . . . ?
C23 C24 C25 S5 172.3(3) . . . . ?
C23 C24 C25 C20 -3.0(6) . . . . ?
C16 C17 C18 C19 -1.2(8) . . . . ?
C2 C3 C4 C5 -0.9(7) . . . . ?
C18 C17 C16 C15 2.0(8) . . . . ?
